data_7237315
loop_
_publ_author_name
'Su, Ning'
'Lu, Guang-Zhao'
'Zheng, You-Xuan'

_publ_section_title
;
 Highly efficient green electroluminescence of iridium(iii) complexes
 based on (1H-pyrazol-5-yl)pyridine derivatives ancillary ligands with low
 efficiency roll-off
;
_journal_issue 21
_journal_name_full 'Journal of Materials Chemistry C'
_journal_page_first 5778
_journal_paper_doi 10.1039/C8TC01182F
_journal_volume 6
_journal_year 2018
_chemical_formula_sum 'C33 H19 F9 Ir N5'
_chemical_formula_weight 848.73
_space_group_crystal_system monoclinic
_space_group_IT_number 14
_space_group_name_Hall '-P 2yn'
_space_group_name_H-M_alt 'P 1 21/n 1'
_atom_sites_solution_hydrogens geom
_audit_creation_method SHELXL-2016/6
_audit_update_record
;
2018-03-09 deposited with the CCDC.
2018-05-10 downloaded from the CCDC.
;
_cell_angle_alpha 90
_cell_angle_beta 99.0370(10)
_cell_angle_gamma 90
_cell_formula_units_Z 4
_cell_length_a 12.2965(12)
_cell_length_b 16.5703(15)
_cell_length_c 14.9226(12)
_cell_measurement_reflns_used 9855
_cell_measurement_temperature 296(2)
_cell_measurement_theta_max 27.49
_cell_measurement_theta_min 2.33
_cell_volume 3002.8(5)
_computing_cell_refinement 'Bruker SAINT'
_computing_data_collection 'Bruker APEX2'
_computing_data_reduction 'Bruker SAINT'
_computing_molecular_graphics 'Bruker SHELXTL'
_computing_publication_material 'Bruker SHELXTL'
_computing_structure_refinement 'SHELXL-2016/6 (Sheldrick, 2016)'
_computing_structure_solution 'SHELXT 2014/4 (Sheldrick, 2014)'
_diffrn_ambient_temperature 296(2)
_diffrn_measured_fraction_theta_full 0.998
_diffrn_measured_fraction_theta_max 0.998
_diffrn_measurement_device_type 'Bruker APEX-II CCD'
_diffrn_measurement_method '\f and \w scans'
_diffrn_radiation_type MoK\a
_diffrn_radiation_wavelength 0.71073
_diffrn_reflns_av_R_equivalents 0.0718
_diffrn_reflns_av_unetI/netI 0.0525
_diffrn_reflns_Laue_measured_fraction_full 0.998
_diffrn_reflns_Laue_measured_fraction_max 0.998
_diffrn_reflns_limit_h_max 14
_diffrn_reflns_limit_h_min -14
_diffrn_reflns_limit_k_max 19
_diffrn_reflns_limit_k_min -19
_diffrn_reflns_limit_l_max 17
_diffrn_reflns_limit_l_min -14
_diffrn_reflns_number 22054
_diffrn_reflns_point_group_measured_fraction_full 0.998
_diffrn_reflns_point_group_measured_fraction_max 0.998
_diffrn_reflns_theta_full 25.007
_diffrn_reflns_theta_max 25.007
_diffrn_reflns_theta_min 1.849
_exptl_absorpt_coefficient_mu 4.536
_exptl_absorpt_correction_T_max 0.7269
_exptl_absorpt_correction_T_min 0.5642
_exptl_absorpt_correction_type multi-scan
_exptl_absorpt_process_details sadabs
_exptl_crystal_density_diffrn 1.877
_exptl_crystal_F_000 1640
_exptl_crystal_size_max 0.270
_exptl_crystal_size_mid 0.250
_exptl_crystal_size_min 0.220
_refine_diff_density_max 2.437
_refine_diff_density_min -2.281
_refine_diff_density_rms 0.236
_refine_ls_extinction_method none
_refine_ls_goodness_of_fit_ref 1.032
_refine_ls_hydrogen_treatment constr
_refine_ls_matrix_type full
_refine_ls_number_parameters 433
_refine_ls_number_reflns 5296
_refine_ls_number_restraints 0
_refine_ls_restrained_S_all 1.032
_refine_ls_R_factor_all 0.0388
_refine_ls_R_factor_gt 0.0319
_refine_ls_shift/su_max 0.001
_refine_ls_shift/su_mean 0.000
_refine_ls_structure_factor_coef Fsqd
_refine_ls_weighting_details 'w=1/[\s^2^(Fo^2^)+(0.0527P)^2^+2.9904P] where P=(Fo^2^+2Fc^2^)/3'
_refine_ls_weighting_scheme calc
_refine_ls_wR_factor_gt 0.0839
_refine_ls_wR_factor_ref 0.0873
_reflns_Friedel_coverage 0.000
_reflns_number_gt 4823
_reflns_number_total 5296
_reflns_threshold_expression 'I > 2\s(I)'
_cod_data_source_file c8tc01182f2.cif
_cod_data_source_block 111_a
_cod_original_sg_symbol_H-M 'P 21/n'
_cod_database_code 7237315
_shelx_shelxl_version_number 2016/6
_shelx_space_group_comment
;
The symmetry employed for this shelxl refinement is uniquely defined
by the following loop, which should always be used as a source of
symmetry information in preference to the above space-group names.
They are only intended as comments.
;
_shelx_estimated_absorpt_t_min 0.374
_shelx_estimated_absorpt_t_max 0.435

loop_
_space_group_symop_operation_xyz
'x, y, z'
'-x+1/2, y+1/2, -z+1/2'
'-x, -y, -z'
'x-1/2, -y-1/2, z-1/2'

loop_
_atom_site_label
_atom_site_type_symbol
_atom_site_fract_x
_atom_site_fract_y
_atom_site_fract_z
_atom_site_U_iso_or_equiv
_atom_site_adp_type
_atom_site_occupancy
_atom_site_site_symmetry_order
_atom_site_calc_flag
_atom_site_refinement_flags_posn
_atom_site_refinement_flags_adp
C1 C 0.3935(5) 0.1711(4) 0.8040(4) 0.0507(16) Uani 1 1 d . .
C2 C 0.4492(4) 0.1565(4) 0.7240(3) 0.0365(12) Uani 1 1 d . .
C3 C 0.5154(5) 0.0892(4) 0.7212(4) 0.0446(14) Uani 1 1 d . .
H3 H 0.526141 0.052972 0.769415 0.054 Uiso 1 1 calc R U
C4 C 0.5649(4) 0.0768(3) 0.6462(4) 0.0401(13) Uani 1 1 d . .
H4 H 0.609163 0.031594 0.643551 0.048 Uiso 1 1 calc R U
C5 C 0.5496(4) 0.1309(3) 0.5740(3) 0.0255(10) Uani 1 1 d . .
C6 C 0.4825(3) 0.1999(3) 0.5758(3) 0.0194(9) Uani 1 1 d . .
C7 C 0.4329(4) 0.2106(3) 0.6524(3) 0.0238(9) Uani 1 1 d . .
H7 H 0.387665 0.255141 0.655727 0.029 Uiso 1 1 calc R U
C8 C 0.5992(3) 0.1212(3) 0.4911(3) 0.0276(10) Uani 1 1 d . .
C9 C 0.6685(4) 0.0593(3) 0.4746(4) 0.0422(13) Uani 1 1 d . .
H9 H 0.686967 0.019156 0.517880 0.051 Uiso 1 1 calc R U
C10 C 0.7109(4) 0.0569(4) 0.3938(4) 0.0491(15) Uani 1 1 d . .
H10 H 0.756423 0.014702 0.381897 0.059 Uiso 1 1 calc R U
C11 C 0.6846(4) 0.1172(4) 0.3321(4) 0.0422(13) Uani 1 1 d . .
H11 H 0.712089 0.116612 0.277544 0.051 Uiso 1 1 calc R U
C12 C 0.6167(4) 0.1793(3) 0.3513(3) 0.0303(11) Uani 1 1 d . .
H12 H 0.600670 0.221116 0.309754 0.036 Uiso 1 1 calc R U
C13 C 0.8925(3) 0.3826(3) 0.5972(3) 0.0259(10) Uani 1 1 d . .
C14 C 0.7691(3) 0.3911(3) 0.5840(3) 0.0201(9) Uani 1 1 d . .
C15 C 0.7274(3) 0.4563(3) 0.6254(3) 0.0230(9) Uani 1 1 d . .
H15 H 0.774561 0.493685 0.657796 0.028 Uiso 1 1 calc R U
C16 C 0.6153(3) 0.4650(3) 0.6179(3) 0.0200(9) Uani 1 1 d . .
H16 H 0.585701 0.508459 0.645292 0.024 Uiso 1 1 calc R U
C17 C 0.5459(3) 0.4081(2) 0.5690(3) 0.0147(8) Uani 1 1 d . .
C18 C 0.5865(3) 0.3423(3) 0.5252(3) 0.0152(8) Uani 1 1 d . .
C19 C 0.7012(3) 0.3353(3) 0.5335(3) 0.0179(8) Uani 1 1 d . .
H19 H 0.731896 0.293094 0.504905 0.022 Uiso 1 1 calc R U
C20 C 0.4245(3) 0.4122(2) 0.5613(2) 0.0155(8) Uani 1 1 d . .
C21 C 0.3675(3) 0.4702(3) 0.6025(3) 0.0214(9) Uani 1 1 d . .
H21 H 0.405165 0.511043 0.637109 0.026 Uiso 1 1 calc R U
C22 C 0.2531(4) 0.4664(3) 0.5911(3) 0.0275(10) Uani 1 1 d . .
H22 H 0.213430 0.504168 0.618864 0.033 Uiso 1 1 calc R U
C23 C 0.1992(3) 0.4058(3) 0.5381(3) 0.0268(10) Uani 1 1 d . .
H23 H 0.122783 0.402725 0.529277 0.032 Uiso 1 1 calc R U
C24 C 0.2594(3) 0.3504(3) 0.4988(3) 0.0216(9) Uani 1 1 d . .
H24 H 0.222613 0.309761 0.463191 0.026 Uiso 1 1 calc R U
C25 C 0.5047(4) 0.4185(3) 0.1347(3) 0.0306(11) Uani 1 1 d . .
C26 C 0.4544(4) 0.3725(3) 0.2022(3) 0.0211(9) Uani 1 1 d . .
C27 C 0.3582(4) 0.3280(3) 0.1890(3) 0.0233(9) Uani 1 1 d . .
H27 H 0.307478 0.322086 0.136211 0.028 Uiso 1 1 calc R U
C28 C 0.2857(4) 0.2349(2) 0.3086(3) 0.0206(9) Uani 1 1 d . .
C29 C 0.1834(4) 0.2102(3) 0.2635(3) 0.0242(10) Uani 1 1 d . .
H29 H 0.155867 0.231056 0.206621 0.029 Uiso 1 1 calc R U
C30 C 0.1232(4) 0.1548(3) 0.3038(3) 0.0300(11) Uani 1 1 d . .
H30 H 0.054591 0.138067 0.274427 0.036 Uiso 1 1 calc R U
C31 C 0.1655(4) 0.1240(3) 0.3884(3) 0.0307(10) Uani 1 1 d . .
H31 H 0.126396 0.086068 0.416426 0.037 Uiso 1 1 calc R U
C32 C 0.2672(3) 0.1511(3) 0.4301(3) 0.0242(9) Uani 1 1 d . .
H32 H 0.295629 0.130767 0.487083 0.029 Uiso 1 1 calc R U
C33 C 0.3558(3) 0.2943(3) 0.2737(3) 0.0176(8) Uani 1 1 d . .
F1 F 0.3903(6) 0.2458(3) 0.8283(4) 0.0937(19) Uani 1 1 d . .
F2 F 0.4323(4) 0.1245(3) 0.8741(2) 0.0951(16) Uani 1 1 d . .
F3 F 0.2878(4) 0.1472(4) 0.7882(3) 0.113(2) Uani 1 1 d . .
F4 F 0.9371(2) 0.3797(2) 0.6847(2) 0.0443(8) Uani 1 1 d . .
F5 F 0.9407(2) 0.44640(19) 0.5628(2) 0.0419(7) Uani 1 1 d . .
F6 F 0.9276(2) 0.31754(18) 0.5582(2) 0.0380(7) Uani 1 1 d . .
F7 F 0.5388(3) 0.49260(18) 0.16369(19) 0.0425(7) Uani 1 1 d . .
F8 F 0.5953(3) 0.3831(2) 0.1120(2) 0.0500(8) Uani 1 1 d . .
F9 F 0.4356(3) 0.4300(2) 0.05738(19) 0.0506(9) Uani 1 1 d . .
Ir01 Ir 0.46835(2) 0.26778(2) 0.46213(2) 0.01349(9) Uani 1 1 d . .
N1 N 0.5730(3) 0.1809(2) 0.4292(2) 0.0223(8) Uani 1 1 d . .
N2 N 0.3714(3) 0.3527(2) 0.5101(2) 0.0152(7) Uani 1 1 d . .
N3 N 0.3268(3) 0.2054(2) 0.3924(2) 0.0177(7) Uani 1 1 d . .
N4 N 0.4456(3) 0.3196(2) 0.3319(2) 0.0168(7) Uani 1 1 d . .
N5 N 0.5079(3) 0.3680(2) 0.2886(2) 0.0202(7) Uani 1 1 d . .

loop_
_atom_site_aniso_label
_atom_site_aniso_U_11
_atom_site_aniso_U_22
_atom_site_aniso_U_33
_atom_site_aniso_U_23
_atom_site_aniso_U_13
_atom_site_aniso_U_12
C1 0.054(4) 0.063(4) 0.038(3) 0.021(3) 0.017(3) 0.000(3)
C2 0.029(2) 0.044(3) 0.036(3) 0.016(2) 0.001(2) -0.006(2)
C3 0.042(3) 0.044(3) 0.047(3) 0.026(3) 0.000(3) 0.000(3)
C4 0.032(3) 0.029(3) 0.056(3) 0.015(3) -0.002(2) 0.007(2)
C5 0.017(2) 0.024(2) 0.032(2) 0.003(2) -0.0048(19) 0.0006(19)
C6 0.0142(19) 0.018(2) 0.024(2) 0.0026(18) -0.0049(16) -0.0028(17)
C7 0.020(2) 0.024(2) 0.026(2) 0.0055(19) 0.0010(18) -0.0015(19)
C8 0.017(2) 0.022(2) 0.041(3) -0.006(2) -0.0034(19) 0.0029(19)
C9 0.033(3) 0.032(3) 0.059(3) -0.006(3) 0.001(2) 0.014(2)
C10 0.031(3) 0.039(3) 0.076(4) -0.019(3) 0.006(3) 0.015(3)
C11 0.031(3) 0.047(3) 0.049(3) -0.020(3) 0.007(2) 0.013(3)
C12 0.023(2) 0.038(3) 0.030(2) -0.013(2) 0.0028(19) 0.004(2)
C13 0.017(2) 0.028(2) 0.032(2) 0.001(2) 0.0023(18) -0.0028(19)
C14 0.0140(19) 0.025(2) 0.021(2) 0.0039(18) 0.0036(16) -0.0008(17)
C15 0.020(2) 0.026(2) 0.021(2) -0.0036(18) 0.0000(16) -0.0072(18)
C16 0.020(2) 0.022(2) 0.0201(19) 0.0006(17) 0.0080(16) -0.0022(18)
C17 0.0145(19) 0.017(2) 0.0130(18) 0.0000(16) 0.0026(15) 0.0006(16)
C18 0.0131(18) 0.019(2) 0.0130(17) 0.0028(16) 0.0001(15) 0.0002(16)
C19 0.0155(19) 0.021(2) 0.0181(19) -0.0015(17) 0.0047(16) 0.0005(17)
C20 0.0157(19) 0.017(2) 0.0147(18) 0.0037(16) 0.0062(15) -0.0012(16)
C21 0.023(2) 0.022(2) 0.021(2) -0.0015(17) 0.0079(17) 0.0008(18)
C22 0.020(2) 0.030(2) 0.036(2) -0.004(2) 0.0137(18) 0.007(2)
C23 0.0113(19) 0.034(3) 0.037(2) 0.003(2) 0.0099(18) 0.0013(19)
C24 0.0132(19) 0.023(2) 0.030(2) 0.0007(18) 0.0066(17) -0.0010(17)
C25 0.029(2) 0.038(3) 0.026(2) 0.003(2) 0.0094(19) 0.001(2)
C26 0.022(2) 0.022(2) 0.020(2) -0.0019(17) 0.0038(17) 0.0010(18)
C27 0.020(2) 0.031(2) 0.018(2) 0.0005(18) 0.0000(17) 0.0014(19)
C28 0.015(2) 0.021(2) 0.024(2) -0.0066(16) -0.0013(18) 0.0012(16)
C29 0.016(2) 0.036(3) 0.021(2) -0.005(2) 0.0041(17) -0.004(2)
C30 0.018(2) 0.042(3) 0.029(2) -0.012(2) -0.0003(18) -0.008(2)
C31 0.025(2) 0.028(2) 0.039(3) -0.002(2) 0.005(2) -0.009(2)
C32 0.023(2) 0.020(2) 0.029(2) -0.0013(18) 0.0001(18) -0.0026(18)
C33 0.0129(19) 0.024(2) 0.0155(19) -0.0056(18) 0.0009(15) 0.0000(18)
F1 0.151(6) 0.073(3) 0.077(3) 0.004(3) 0.080(4) -0.009(3)
F2 0.127(4) 0.117(4) 0.046(2) 0.040(2) 0.029(2) 0.033(3)
F3 0.062(3) 0.197(7) 0.089(3) 0.018(4) 0.040(2) -0.019(4)
F4 0.0213(14) 0.067(2) 0.0400(16) 0.0003(16) -0.0092(12) 0.0007(15)
F5 0.0155(13) 0.0409(17) 0.071(2) 0.0121(16) 0.0124(13) -0.0047(12)
F6 0.0175(12) 0.0414(17) 0.0558(17) -0.0080(14) 0.0075(12) 0.0036(12)
F7 0.0499(18) 0.0341(17) 0.0467(17) 0.0045(14) 0.0172(15) -0.0112(15)
F8 0.0493(18) 0.055(2) 0.0552(18) 0.0081(16) 0.0386(16) 0.0117(16)
F9 0.0494(19) 0.072(2) 0.0284(15) 0.0191(16) -0.0007(14) -0.0162(17)
Ir01 0.01013(12) 0.01382(13) 0.01608(12) -0.00099(5) 0.00070(7) 0.00101(5)
N1 0.0163(17) 0.0223(19) 0.0261(18) -0.0071(15) -0.0036(14) -0.0014(15)
N2 0.0103(15) 0.0177(18) 0.0179(16) 0.0031(14) 0.0035(13) 0.0008(13)
N3 0.0207(17) 0.0158(17) 0.0170(16) -0.0019(14) 0.0038(14) -0.0008(15)
N4 0.0123(15) 0.0168(18) 0.0213(17) -0.0001(14) 0.0031(13) 0.0005(14)
N5 0.0208(17) 0.0210(18) 0.0200(17) -0.0011(15) 0.0073(14) 0.0008(15)

loop_
_atom_type_symbol
_atom_type_description
_atom_type_scat_dispersion_real
_atom_type_scat_dispersion_imag
_atom_type_scat_source
C C 0.0033 0.0016 'International Tables Vol C Tables 4.2.6.8 and 6.1.1.4'
H H 0.0000 0.0000 'International Tables Vol C Tables 4.2.6.8 and 6.1.1.4'
N N 0.0061 0.0033 'International Tables Vol C Tables 4.2.6.8 and 6.1.1.4'
O O 0.0106 0.0060 'International Tables Vol C Tables 4.2.6.8 and 6.1.1.4'
F F 0.0171 0.0103 'International Tables Vol C Tables 4.2.6.8 and 6.1.1.4'
S S 0.1246 0.1234 'International Tables Vol C Tables 4.2.6.8 and 6.1.1.4'
Ir Ir -1.4442 7.9887 'International Tables Vol C Tables 4.2.6.8 and 6.1.1.4'

loop_
_geom_angle_atom_site_label_1
_geom_angle_atom_site_label_2
_geom_angle_atom_site_label_3
_geom_angle
F1 C1 F2 111.1(6)
F1 C1 F3 105.1(6)
F2 C1 F3 100.6(5)
F1 C1 C2 114.8(5)
F2 C1 C2 112.6(6)
F3 C1 C2 111.5(5)
C3 C2 C7 120.8(5)
C3 C2 C1 120.2(5)
C7 C2 C1 119.0(5)
C4 C3 C2 118.9(5)
C4 C3 H3 120.5
C2 C3 H3 120.5
C3 C4 C5 120.8(5)
C3 C4 H4 119.6
C5 C4 H4 119.6
C4 C5 C6 121.0(5)
C4 C5 C8 123.8(5)
C6 C5 C8 115.2(4)
C7 C6 C5 116.9(4)
C7 C6 Ir01 128.9(3)
C5 C6 Ir01 114.1(3)
C2 C7 C6 121.5(5)
C2 C7 H7 119.2
C6 C7 H7 119.2
N1 C8 C9 120.5(5)
N1 C8 C5 114.0(4)
C9 C8 C5 125.5(5)
C8 C9 C10 120.2(5)
C8 C9 H9 119.9
C10 C9 H9 119.9
C11 C10 C9 118.9(5)
C11 C10 H10 120.5
C9 C10 H10 120.5
C10 C11 C12 119.5(5)
C10 C11 H11 120.2
C12 C11 H11 120.2
N1 C12 C11 121.7(5)
N1 C12 H12 119.2
C11 C12 H12 119.2
F6 C13 F4 106.6(4)
F6 C13 F5 106.1(4)
F4 C13 F5 105.2(4)
F6 C13 C14 114.1(4)
F4 C13 C14 112.4(4)
F5 C13 C14 111.8(4)
C15 C14 C19 122.0(4)
C15 C14 C13 116.8(4)
C19 C14 C13 121.2(4)
C16 C15 C14 118.9(4)
C16 C15 H15 120.5
C14 C15 H15 120.5
C15 C16 C17 119.7(4)
C15 C16 H16 120.2
C17 C16 H16 120.2
C16 C17 C18 122.3(4)
C16 C17 C20 122.3(4)
C18 C17 C20 115.3(3)
C19 C18 C17 116.7(4)
C19 C18 Ir01 129.1(3)
C17 C18 Ir01 114.1(3)
C14 C19 C18 120.4(4)
C14 C19 H19 119.8
C18 C19 H19 119.8
N2 C20 C21 121.5(4)
N2 C20 C17 113.7(3)
C21 C20 C17 124.8(4)
C20 C21 C22 119.1(4)
C20 C21 H21 120.5
C22 C21 H21 120.5
C23 C22 C21 119.2(4)
C23 C22 H22 120.4
C21 C22 H22 120.4
C24 C23 C22 119.4(4)
C24 C23 H23 120.3
C22 C23 H23 120.3
N2 C24 C23 122.2(4)
N2 C24 H24 118.9
C23 C24 H24 118.9
F9 C25 F8 106.4(4)
F9 C25 F7 105.7(4)
F8 C25 F7 104.4(4)
F9 C25 C26 112.7(4)
F8 C25 C26 113.5(4)
F7 C25 C26 113.3(4)
N5 C26 C27 112.5(4)
N5 C26 C25 119.0(4)
C27 C26 C25 128.4(4)
C26 C27 C33 103.0(4)
C26 C27 H27 128.5
C33 C27 H27 128.5
N3 C28 C29 120.9(4)
N3 C28 C33 114.5(4)
C29 C28 C33 124.5(4)
C30 C29 C28 119.5(4)
C30 C29 H29 120.2
C28 C29 H29 120.2
C31 C30 C29 119.6(4)
C31 C30 H30 120.2
C29 C30 H30 120.2
C30 C31 C32 118.3(5)
C30 C31 H31 120.8
C32 C31 H31 120.8
N3 C32 C31 123.0(4)
N3 C32 H32 118.5
C31 C32 H32 118.5
N4 C33 C27 109.1(4)
N4 C33 C28 116.5(4)
C27 C33 C28 134.1(4)
C6 Ir01 C18 89.35(16)
C6 Ir01 N1 80.50(16)
C18 Ir01 N1 96.23(15)
C6 Ir01 N2 93.87(15)
C18 Ir01 N2 80.36(14)
N1 Ir01 N2 173.49(13)
C6 Ir01 N4 170.05(15)
C18 Ir01 N4 99.31(14)
N1 Ir01 N4 93.60(14)
N2 Ir01 N4 92.43(13)
C6 Ir01 N3 95.47(14)
C18 Ir01 N3 170.94(15)
N1 Ir01 N3 92.14(13)
N2 Ir01 N3 91.63(13)
N4 Ir01 N3 76.64(13)
C12 N1 C8 119.1(4)
C12 N1 Ir01 124.7(3)
C8 N1 Ir01 116.2(3)
C20 N2 C24 118.7(4)
C20 N2 Ir01 116.3(2)
C24 N2 Ir01 124.8(3)
C32 N3 C28 118.6(4)
C32 N3 Ir01 125.1(3)
C28 N3 Ir01 115.3(3)
N5 N4 C33 110.1(3)
N5 N4 Ir01 133.3(2)
C33 N4 Ir01 116.2(3)
N4 N5 C26 105.3(3)

loop_
_geom_bond_atom_site_label_1
_geom_bond_atom_site_label_2
_geom_bond_distance
C1 F1 1.293(8)
C1 F2 1.327(7)
C1 F3 1.344(8)
C1 C2 1.486(8)
C2 C3 1.386(8)
C2 C7 1.385(7)
C3 C4 1.370(8)
C3 H3 0.9300
C4 C5 1.393(7)
C4 H4 0.9300
C5 C6 1.412(6)
C5 C8 1.471(7)
C6 C7 1.390(6)
C6 Ir01 2.020(4)
C7 H7 0.9300
C8 N1 1.358(6)
C8 C9 1.379(7)
C9 C10 1.387(8)
C9 H9 0.9300
C10 C11 1.363(9)
C10 H10 0.9300
C11 C12 1.383(7)
C11 H11 0.9300
C12 N1 1.354(6)
C12 H12 0.9300
C13 F6 1.330(6)
C13 F4 1.336(5)
C13 F5 1.351(5)
C13 C14 1.505(6)
C14 C15 1.383(6)
C14 C19 1.386(6)
C15 C16 1.373(6)
C15 H15 0.9300
C16 C17 1.398(6)
C16 H16 0.9300
C17 C18 1.403(6)
C17 C20 1.480(5)
C18 C19 1.401(5)
C18 Ir01 2.023(4)
C19 H19 0.9300
C20 N2 1.351(5)
C20 C21 1.388(6)
C21 C22 1.391(6)
C21 H21 0.9300
C22 C23 1.381(7)
C22 H22 0.9300
C23 C24 1.368(6)
C23 H23 0.9300
C24 N2 1.361(5)
C24 H24 0.9300
C25 F9 1.335(5)
C25 F8 1.350(6)
C25 F7 1.347(6)
C25 C26 1.473(6)
C26 N5 1.354(5)
C26 C27 1.381(6)
C27 C33 1.386(6)
C27 H27 0.9300
C28 N3 1.364(6)
C28 C29 1.391(6)
C28 C33 1.457(6)
C29 C30 1.376(7)
C29 H29 0.9300
C30 C31 1.384(7)
C30 H30 0.9300
C31 C32 1.382(6)
C31 H31 0.9300
C32 N3 1.338(6)
C32 H32 0.9300
C33 N4 1.361(5)
Ir01 N1 2.043(4)
Ir01 N2 2.045(3)
Ir01 N4 2.102(3)
Ir01 N3 2.148(3)
N4 N5 1.342(5)
